data_7156628
loop_
_publ_author_name
'Yang, Yajie'
'Huang, Jiaqi'
'Tan, Hailu'
'Kong, Lingkai'
'Wang, Mengdan'
'Yuan, Yang'
'Li, Yanzhong'

_publ_section_title
;
 Synthesis of cyano-substituted carbazoles via successive C-C/C-H
 cleavage.
;
_journal_issue 4
_journal_name_full 'Organic &amp; biomolecular chemistry'
_journal_page_first 958
_journal_page_last 965
_journal_paper_doi 10.1039/c8ob03031f
_journal_volume 17
_journal_year 2019
_chemical_formula_sum 'C27 H18 N2 O2'
_chemical_formula_weight 402.43
_space_group_crystal_system orthorhombic
_space_group_IT_number 61
_space_group_name_Hall '-P 2ac 2ab'
_space_group_name_H-M_alt 'P b c a'
_symmetry_space_group_name_Hall '-P 2ac 2ab'
_symmetry_space_group_name_H-M 'P b c a'
_atom_sites_solution_hydrogens geom
_audit_creation_method SHELXL-2013
_audit_update_record
;
2018-04-04 deposited with the CCDC.
2019-01-03 downloaded from the CCDC.
;
_cell_angle_alpha 90
_cell_angle_beta 90
_cell_angle_gamma 90
_cell_formula_units_Z 8
_cell_length_a 6.9632(9)
_cell_length_b 20.434(3)
_cell_length_c 28.769(3)
_cell_measurement_reflns_used 9860
_cell_measurement_temperature 296(2)
_cell_measurement_theta_max 52.653
_cell_measurement_theta_min 4.890
_cell_volume 4093.4(9)
_computing_cell_refinement 'Bruker SAINT'
_computing_data_collection 'Bruker APEX2'
_computing_data_reduction 'Bruker SAINT'
_computing_molecular_graphics 'Bruker SHELXTL'
_computing_publication_material 'Bruker SHELXTL'
_computing_structure_refinement 'SHELXL-2013 (Sheldrick, 2013)'
_computing_structure_solution 'SHELXS-97 (Sheldrick 2008)'
_diffrn_ambient_temperature 296(2)
_diffrn_measured_fraction_theta_full 0.998
_diffrn_measured_fraction_theta_max 0.998
_diffrn_measurement_device_type 'Bruker APEX-II CCD'
_diffrn_measurement_method '\f and \w scans'
_diffrn_radiation_type MoK\a
_diffrn_radiation_wavelength 0.71073
_diffrn_reflns_av_R_equivalents 0.0904
_diffrn_reflns_av_unetI/netI 0.0274
_diffrn_reflns_Laue_measured_fraction_full 0.998
_diffrn_reflns_Laue_measured_fraction_max 0.998
_diffrn_reflns_limit_h_max 8
_diffrn_reflns_limit_h_min -8
_diffrn_reflns_limit_k_max 24
_diffrn_reflns_limit_k_min -24
_diffrn_reflns_limit_l_max 34
_diffrn_reflns_limit_l_min -34
_diffrn_reflns_number 82706
_diffrn_reflns_point_group_measured_fraction_full 0.998
_diffrn_reflns_point_group_measured_fraction_max 0.998
_diffrn_reflns_theta_full 25.242
_diffrn_reflns_theta_max 25.499
_diffrn_reflns_theta_min 2.832
_exptl_absorpt_coefficient_mu 0.083
_exptl_absorpt_correction_T_max 0.7456
_exptl_absorpt_correction_T_min 0.5620
_exptl_absorpt_correction_type multi-scan
_exptl_absorpt_process_details sadabs
_exptl_crystal_colour green
_exptl_crystal_density_diffrn 1.306
_exptl_crystal_description prismatic
_exptl_crystal_F_000 1680
_exptl_crystal_size_max 0.20
_exptl_crystal_size_mid 0.14
_exptl_crystal_size_min 0.08
_refine_diff_density_max 0.181
_refine_diff_density_min -0.147
_refine_diff_density_rms 0.030
_refine_ls_extinction_coef 0.0074(10)
_refine_ls_extinction_expression Fc^*^=kFc[1+0.001xFc^2^\l^3^/sin(2\q)]^-1/4^
_refine_ls_extinction_method SHELXL
_refine_ls_goodness_of_fit_ref 1.041
_refine_ls_hydrogen_treatment constr
_refine_ls_matrix_type full
_refine_ls_number_parameters 283
_refine_ls_number_reflns 3805
_refine_ls_number_restraints 0
_refine_ls_restrained_S_all 1.041
_refine_ls_R_factor_all 0.0605
_refine_ls_R_factor_gt 0.0431
_refine_ls_shift/su_max 0.001
_refine_ls_shift/su_mean 0.000
_refine_ls_structure_factor_coef Fsqd
_refine_ls_weighting_details 'w=1/[\s^2^(Fo^2^)+(0.0625P)^2^+0.8442P] where P=(Fo^2^+2Fc^2^)/3'
_refine_ls_weighting_scheme calc
_refine_ls_wR_factor_gt 0.1130
_refine_ls_wR_factor_ref 0.1283
_reflns_Friedel_coverage 0.000
_reflns_number_gt 2902
_reflns_number_total 3805
_reflns_threshold_expression 'I > 2\s(I)'
_cod_data_source_file c8ob03031f2.cif
_cod_data_source_block d8v17495
_cod_depositor_comments 'Adding full bibliography for 7156627--7156629.cif.'
_cod_original_cell_volume 4093.5(9)
_cod_database_code 7156628
_shelx_space_group_comment
; 
The symmetry employed for this shelxl refinement is uniquely defined 
by the following loop, which should always be used as a source of 
symmetry information in preference to the above space-group names. 
They are only intended as comments. 
;
_shelxl_version_number 2013-4

loop_
_space_group_symop_operation_xyz
'x, y, z'
'-x+1/2, -y, z+1/2'
'-x, y+1/2, -z+1/2'
'x+1/2, -y+1/2, -z'
'-x, -y, -z'
'x-1/2, y, -z-1/2'
'x, -y-1/2, z-1/2'
'-x-1/2, y-1/2, z'

loop_
_atom_site_label
_atom_site_type_symbol
_atom_site_fract_x
_atom_site_fract_y
_atom_site_fract_z
_atom_site_U_iso_or_equiv
_atom_site_adp_type
_atom_site_occupancy
_atom_site_site_symmetry_order
_atom_site_calc_flag
_atom_site_refinement_flags_posn
_atom_site_refinement_flags_adp
N1 N 0.54827(19) 0.14348(6) 0.71483(5) 0.0508(4) Uani 1 1 d . .
N2 N 0.5960(3) 0.13467(8) 0.58134(6) 0.0805(5) Uani 1 1 d . .
O1 O 0.6840(2) 0.35677(6) 0.75256(4) 0.0671(4) Uani 1 1 d . .
H1 H 0.7173 0.3921 0.7417 0.101 Uiso 1 1 calc R U
O2 O 0.7393(3) 0.44169(7) 0.68678(6) 0.1172(8) Uani 1 1 d . .
C1 C 0.5928(2) 0.21745(8) 0.77330(6) 0.0491(4) Uani 1 1 d . .
C2 C 0.6046(2) 0.23791(10) 0.81940(6) 0.0613(5) Uani 1 1 d . .
H2 H 0.6304 0.2814 0.8267 0.074 Uiso 1 1 calc R U
C3 C 0.5770(3) 0.19217(12) 0.85390(7) 0.0756(6) Uani 1 1 d . .
H3 H 0.5837 0.2049 0.8849 0.091 Uiso 1 1 calc R U
C4 C 0.5395(3) 0.12752(13) 0.84311(8) 0.0808(7) Uani 1 1 d . .
H4 H 0.5219 0.0977 0.8672 0.097 Uiso 1 1 calc R U
C5 C 0.5273(3) 0.10564(10) 0.79775(8) 0.0690(6) Uani 1 1 d . .
H5 H 0.5021 0.0620 0.7909 0.083 Uiso 1 1 calc R U
C6 C 0.5544(2) 0.15181(8) 0.76280(6) 0.0523(4) Uani 1 1 d . .
C7 C 0.5800(2) 0.20315(7) 0.69429(6) 0.0434(4) Uani 1 1 d . .
C8 C 0.6082(2) 0.25017(7) 0.72931(5) 0.0443(4) Uani 1 1 d . .
C9 C 0.6469(2) 0.31456(8) 0.71765(6) 0.0478(4) Uani 1 1 d . .
C10 C 0.6396(2) 0.33434(7) 0.67074(6) 0.0485(4) Uani 1 1 d . .
C11 C 0.6167(2) 0.28673(7) 0.63546(6) 0.0464(4) Uani 1 1 d . .
C12 C 0.5907(2) 0.22068(7) 0.64687(5) 0.0446(4) Uani 1 1 d . .
C13 C 0.5915(3) 0.17273(8) 0.61029(6) 0.0548(4) Uani 1 1 d . .
C14 C 0.5201(3) 0.08042(8) 0.69207(8) 0.0684(5) Uani 1 1 d . .
H14A H 0.4412 0.0861 0.6650 0.103 Uiso 1 1 calc R U
H14B H 0.4584 0.0508 0.7132 0.103 Uiso 1 1 calc R U
H14C H 0.6424 0.0628 0.6830 0.103 Uiso 1 1 calc R U
C15 C 0.6473(3) 0.40500(8) 0.66112(7) 0.0643(5) Uani 1 1 d . .
C16 C 0.5270(3) 0.43505(7) 0.62439(6) 0.0551(4) Uani 1 1 d . .
C17 C 0.6031(3) 0.47969(8) 0.59336(6) 0.0626(5) Uani 1 1 d . .
H17 H 0.7337 0.4892 0.5941 0.075 Uiso 1 1 calc R U
C18 C 0.4865(4) 0.51004(9) 0.56137(7) 0.0782(6) Uani 1 1 d . .
H18 H 0.5394 0.5389 0.5399 0.094 Uiso 1 1 calc R U
C19 C 0.2947(5) 0.49813(11) 0.56096(9) 0.0952(8) Uani 1 1 d . .
H19 H 0.2167 0.5190 0.5393 0.114 Uiso 1 1 calc R U
C20 C 0.2158(4) 0.45551(12) 0.59230(11) 0.1010(8) Uani 1 1 d . .
H20 H 0.0839 0.4484 0.5924 0.121 Uiso 1 1 calc R U
C21 C 0.3322(3) 0.42299(10) 0.62385(9) 0.0805(6) Uani 1 1 d . .
H21 H 0.2791 0.3931 0.6446 0.097 Uiso 1 1 calc R U
C22 C 0.6414(3) 0.30491(8) 0.58563(6) 0.0510(4) Uani 1 1 d . .
C23 C 0.8172(3) 0.32741(8) 0.57025(6) 0.0593(5) Uani 1 1 d . .
H23 H 0.9183 0.3315 0.5912 0.071 Uiso 1 1 calc R U
C24 C 0.8450(4) 0.34404(10) 0.52405(7) 0.0725(6) Uani 1 1 d . .
H24 H 0.9643 0.3589 0.5140 0.087 Uiso 1 1 calc R U
C25 C 0.6961(4) 0.33856(10) 0.49328(7) 0.0788(7) Uani 1 1 d . .
H25 H 0.7142 0.3500 0.4623 0.095 Uiso 1 1 calc R U
C26 C 0.5203(4) 0.31631(10) 0.50782(7) 0.0806(6) Uani 1 1 d . .
H26 H 0.4194 0.3129 0.4867 0.097 Uiso 1 1 calc R U
C27 C 0.4927(3) 0.29887(9) 0.55377(7) 0.0676(5) Uani 1 1 d . .
H27 H 0.3740 0.2830 0.5634 0.081 Uiso 1 1 calc R U

loop_
_atom_site_aniso_label
_atom_site_aniso_U_11
_atom_site_aniso_U_22
_atom_site_aniso_U_33
_atom_site_aniso_U_23
_atom_site_aniso_U_13
_atom_site_aniso_U_12
N1 0.0447(8) 0.0371(7) 0.0708(10) 0.0117(6) 0.0021(7) 0.0017(6)
N2 0.1100(15) 0.0584(10) 0.0732(11) -0.0139(9) -0.0161(10) 0.0099(9)
O1 0.0909(10) 0.0513(7) 0.0591(7) -0.0028(6) -0.0157(7) -0.0078(7)
O2 0.1773(19) 0.0520(8) 0.1222(13) 0.0211(8) -0.0834(13) -0.0420(10)
C1 0.0344(8) 0.0553(10) 0.0575(10) 0.0137(8) 0.0022(7) 0.0051(7)
C2 0.0472(10) 0.0798(12) 0.0569(11) 0.0124(9) 0.0011(8) 0.0042(9)
C3 0.0588(12) 0.1070(18) 0.0610(12) 0.0269(12) 0.0031(9) 0.0050(11)
C4 0.0620(13) 0.1017(18) 0.0788(15) 0.0469(13) 0.0091(11) 0.0068(12)
C5 0.0497(11) 0.0654(12) 0.0918(16) 0.0338(11) 0.0054(10) 0.0025(9)
C6 0.0339(8) 0.0543(10) 0.0688(11) 0.0224(8) 0.0033(7) 0.0053(7)
C7 0.0344(8) 0.0366(8) 0.0592(10) 0.0080(7) -0.0001(7) 0.0026(6)
C8 0.0363(8) 0.0437(8) 0.0527(9) 0.0068(7) 0.0002(7) 0.0030(6)
C9 0.0481(9) 0.0412(8) 0.0542(9) -0.0002(7) -0.0070(7) 0.0006(7)
C10 0.0547(10) 0.0380(8) 0.0529(10) 0.0057(7) -0.0068(8) -0.0048(7)
C11 0.0447(9) 0.0420(8) 0.0525(9) 0.0060(7) -0.0041(7) -0.0031(7)
C12 0.0410(8) 0.0382(8) 0.0545(9) 0.0011(7) -0.0032(7) 0.0005(6)
C13 0.0588(11) 0.0447(9) 0.0608(11) 0.0028(8) -0.0080(8) 0.0024(8)
C14 0.0646(12) 0.0375(9) 0.1031(15) 0.0061(9) 0.0021(11) -0.0012(8)
C15 0.0835(13) 0.0413(9) 0.0680(11) 0.0075(8) -0.0171(10) -0.0126(9)
C16 0.0743(12) 0.0329(8) 0.0580(10) 0.0006(7) -0.0073(9) -0.0003(8)
C17 0.0846(13) 0.0438(9) 0.0592(11) 0.0028(8) 0.0067(9) 0.0077(9)
C18 0.131(2) 0.0504(11) 0.0533(11) 0.0042(9) 0.0016(12) 0.0147(12)
C19 0.130(2) 0.0557(12) 0.1001(18) 0.0008(12) -0.0449(17) 0.0160(14)
C20 0.0815(16) 0.0674(14) 0.154(2) 0.0056(16) -0.0376(16) 0.0050(12)
C21 0.0780(14) 0.0554(11) 0.1081(17) 0.0143(11) -0.0107(13) -0.0074(10)
C22 0.0640(11) 0.0380(8) 0.0509(10) 0.0032(7) -0.0038(8) -0.0010(7)
C23 0.0674(12) 0.0519(10) 0.0587(11) 0.0040(8) 0.0044(9) 0.0008(9)
C24 0.0959(16) 0.0582(11) 0.0635(12) 0.0046(9) 0.0212(12) 0.0027(11)
C25 0.131(2) 0.0535(11) 0.0515(11) 0.0026(9) 0.0066(13) 0.0072(12)
C26 0.1190(19) 0.0643(12) 0.0585(12) 0.0025(10) -0.0262(13) -0.0004(13)
C27 0.0812(14) 0.0586(11) 0.0631(12) 0.0081(9) -0.0164(10) -0.0080(10)

loop_
_atom_type_symbol
_atom_type_description
_atom_type_scat_dispersion_real
_atom_type_scat_dispersion_imag
_atom_type_scat_source
C C 0.0033 0.0016 'International Tables Vol C Tables 4.2.6.8 and 6.1.1.4'
H H 0.0000 0.0000 'International Tables Vol C Tables 4.2.6.8 and 6.1.1.4'
N N 0.0061 0.0033 'International Tables Vol C Tables 4.2.6.8 and 6.1.1.4'
O O 0.0106 0.0060 'International Tables Vol C Tables 4.2.6.8 and 6.1.1.4'

loop_
_geom_angle_atom_site_label_1
_geom_angle_atom_site_label_2
_geom_angle_atom_site_label_3
_geom_angle
C7 N1 C6 108.26(13)
C7 N1 C14 127.81(16)
C6 N1 C14 123.89(14)
C9 O1 H1 109.5
C2 C1 C6 120.27(16)
C2 C1 C8 134.04(17)
C6 C1 C8 105.68(15)
C3 C2 C1 118.3(2)
C3 C2 H2 120.8
C1 C2 H2 120.8
C2 C3 C4 120.9(2)
C2 C3 H3 119.5
C4 C3 H3 119.5
C3 C4 C5 122.19(19)
C3 C4 H4 118.9
C5 C4 H4 118.9
C4 C5 C6 117.0(2)
C4 C5 H5 121.5
C6 C5 H5 121.5
N1 C6 C5 129.02(18)
N1 C6 C1 109.70(13)
C5 C6 C1 121.28(18)
N1 C7 C8 108.73(14)
N1 C7 C12 130.50(15)
C8 C7 C12 120.76(13)
C9 C8 C7 120.21(14)
C9 C8 C1 132.14(15)
C7 C8 C1 107.64(14)
O1 C9 C8 117.69(14)
O1 C9 C10 122.44(14)
C8 C9 C10 119.82(14)
C9 C10 C11 119.58(14)
C9 C10 C15 117.40(15)
C11 C10 C15 122.96(15)
C12 C11 C10 120.60(15)
C12 C11 C22 118.70(14)
C10 C11 C22 120.37(14)
C11 C12 C7 118.52(14)
C11 C12 C13 118.99(15)
C7 C12 C13 122.29(14)
N2 C13 C12 178.7(2)
N1 C14 H14A 109.5
N1 C14 H14B 109.5
H14A C14 H14B 109.5
N1 C14 H14C 109.5
H14A C14 H14C 109.5
H14B C14 H14C 109.5
O2 C15 C10 120.24(16)
O2 C15 C16 117.98(15)
C10 C15 C16 121.34(15)
C21 C16 C17 119.21(18)
C21 C16 C15 119.36(18)
C17 C16 C15 121.15(18)
C18 C17 C16 120.2(2)
C18 C17 H17 119.9
C16 C17 H17 119.9
C19 C18 C17 120.4(2)
C19 C18 H18 119.8
C17 C18 H18 119.8
C18 C19 C20 120.2(2)
C18 C19 H19 119.9
C20 C19 H19 119.9
C19 C20 C21 120.1(3)
C19 C20 H20 120.0
C21 C20 H20 120.0
C16 C21 C20 119.8(2)
C16 C21 H21 120.1
C20 C21 H21 120.1
C23 C22 C27 118.63(17)
C23 C22 C11 119.54(15)
C27 C22 C11 121.82(16)
C22 C23 C24 120.86(19)
C22 C23 H23 119.6
C24 C23 H23 119.6
C25 C24 C23 119.6(2)
C25 C24 H24 120.2
C23 C24 H24 120.2
C24 C25 C26 120.44(19)
C24 C25 H25 119.8
C26 C25 H25 119.8
C25 C26 C27 120.1(2)
C25 C26 H26 120.0
C27 C26 H26 120.0
C26 C27 C22 120.4(2)
C26 C27 H27 119.8
C22 C27 H27 119.8

loop_
_geom_bond_atom_site_label_1
_geom_bond_atom_site_label_2
_geom_bond_distance
N1 C7 1.3728(19)
N1 C6 1.391(2)
N1 C14 1.459(2)
N2 C13 1.140(2)
O1 C9 1.3486(19)
O1 H1 0.8200
O2 C15 1.232(2)
C1 C2 1.393(3)
C1 C6 1.400(2)
C1 C8 1.435(2)
C2 C3 1.377(3)
C2 H2 0.9300
C3 C4 1.382(3)
C3 H3 0.9300
C4 C5 1.382(3)
C4 H4 0.9300
C5 C6 1.392(2)
C5 H5 0.9300
C7 C8 1.406(2)
C7 C12 1.412(2)
C8 C9 1.384(2)
C9 C10 1.410(2)
C10 C11 1.415(2)
C10 C15 1.471(2)
C11 C12 1.401(2)
C11 C22 1.491(2)
C12 C13 1.438(2)
C14 H14A 0.9600
C14 H14B 0.9600
C14 H14C 0.9600
C15 C16 1.482(2)
C16 C21 1.378(3)
C16 C17 1.382(2)
C17 C18 1.375(3)
C17 H17 0.9300
C18 C19 1.358(4)
C18 H18 0.9300
C19 C20 1.369(4)
C19 H19 0.9300
C20 C21 1.387(3)
C20 H20 0.9300
C21 H21 0.9300
C22 C23 1.381(3)
C22 C27 1.388(3)
C23 C24 1.385(3)
C23 H23 0.9300
C24 C25 1.368(3)
C24 H24 0.9300
C25 C26 1.371(3)
C25 H25 0.9300
C26 C27 1.382(3)
C26 H26 0.9300
C27 H27 0.9300

loop_
_geom_hbond_atom_site_label_D
_geom_hbond_atom_site_label_H
_geom_hbond_atom_site_label_A
_geom_hbond_distance_DH
_geom_hbond_distance_HA
_geom_hbond_distance_DA
_geom_hbond_angle_DHA
_geom_hbond_site_symmetry_A
C14 H14C O2 0.96 2.61 3.296(2) 128.5 8_755
O1 H1 O2 0.82 1.88 2.596(2) 144.7 .
O1 H1 O2 0.82 1.88 2.596(2) 144.7 .
C14 H14C O2 0.96 2.61 3.296(2) 128.5 8_755

loop_
_geom_torsion_atom_site_label_1
_geom_torsion_atom_site_label_2
_geom_torsion_atom_site_label_3
_geom_torsion_atom_site_label_4
_geom_torsion
C6 C1 C2 C3 -0.2(2)
C8 C1 C2 C3 178.30(17)
C1 C2 C3 C4 0.3(3)
C2 C3 C4 C5 -0.2(3)
C3 C4 C5 C6 0.0(3)
C7 N1 C6 C5 178.84(16)
C14 N1 C6 C5 -3.4(3)
C7 N1 C6 C1 -0.69(17)
C14 N1 C6 C1 177.07(15)
C4 C5 C6 N1 -179.34(17)
C4 C5 C6 C1 0.1(3)
C2 C1 C6 N1 179.56(14)
C8 C1 C6 N1 0.67(17)
C2 C1 C6 C5 0.0(2)
C8 C1 C6 C5 -178.90(14)
C6 N1 C7 C8 0.41(16)
C14 N1 C7 C8 -177.23(15)
C6 N1 C7 C12 179.00(15)
C14 N1 C7 C12 1.4(3)
N1 C7 C8 C9 178.73(14)
C12 C7 C8 C9 0.0(2)
N1 C7 C8 C1 0.01(16)
C12 C7 C8 C1 -178.75(13)
C2 C1 C8 C9 2.4(3)
C6 C1 C8 C9 -178.93(16)
C2 C1 C8 C7 -179.08(16)
C6 C1 C8 C7 -0.41(16)
C7 C8 C9 O1 -176.13(14)
C1 C8 C9 O1 2.2(3)
C7 C8 C9 C10 6.2(2)
C1 C8 C9 C10 -175.42(16)
O1 C9 C10 C11 174.48(15)
C8 C9 C10 C11 -8.0(2)
O1 C9 C10 C15 -8.3(3)
C8 C9 C10 C15 169.23(16)
C9 C10 C11 C12 3.6(2)
C15 C10 C11 C12 -173.46(16)
C9 C10 C11 C22 -169.71(15)
C15 C10 C11 C22 13.2(3)
C10 C11 C12 C7 2.5(2)
C22 C11 C12 C7 175.91(14)
C10 C11 C12 C13 -172.47(15)
C22 C11 C12 C13 0.9(2)
N1 C7 C12 C11 177.22(15)
C8 C7 C12 C11 -4.3(2)
N1 C7 C12 C13 -8.0(3)
C8 C7 C12 C13 170.46(15)
C9 C10 C15 O2 32.1(3)
C11 C10 C15 O2 -150.8(2)
C9 C10 C15 C16 -140.21(18)
C11 C10 C15 C16 36.9(3)
O2 C15 C16 C21 -121.1(2)
C10 C15 C16 C21 51.4(3)
O2 C15 C16 C17 52.8(3)
C10 C15 C16 C17 -134.73(19)
C21 C16 C17 C18 -2.1(3)
C15 C16 C17 C18 -176.00(17)
C16 C17 C18 C19 2.2(3)
C17 C18 C19 C20 -0.3(4)
C18 C19 C20 C21 -1.7(4)
C17 C16 C21 C20 0.1(3)
C15 C16 C21 C20 174.1(2)
C19 C20 C21 C16 1.8(4)
C12 C11 C22 C23 -111.05(18)
C10 C11 C22 C23 62.4(2)
C12 C11 C22 C27 67.9(2)
C10 C11 C22 C27 -118.70(18)
C27 C22 C23 C24 0.4(3)
C11 C22 C23 C24 179.33(16)
C22 C23 C24 C25 0.5(3)
C23 C24 C25 C26 -0.5(3)
C24 C25 C26 C27 -0.4(3)
C25 C26 C27 C22 1.2(3)
C23 C22 C27 C26 -1.2(3)
C11 C22 C27 C26 179.86(17)
